data_4080402
loop_
_publ_author_name
'Doherty, Simon'
'Knight, Julian G.'
'Ward, Nicholas A. B.'
'Bittner, Dror M.'
'Wills, Corinne'
'McFarlane, William'
'Clegg, William'
'Harrington, Ross W.'

_publ_section_title
;
 Electron-Rich Trialkyl-Type Dihydro-KITPHOS Monophosphines: Efficient
 Ligands for Palladium-Catalyzed Suzuki--Miyaura Cross-Coupling.
 Comparison with Their Biaryl-Like KITPHOS Monophosphine Counterparts
;
_journal_issue 6
_journal_name_full Organometallics
_journal_page_first 1773
_journal_paper_doi 10.1021/om3011992
_journal_volume 32
_journal_year 2013
_chemical_formula_moiety 'C40 H45 Cl N P Pd'
_chemical_formula_sum 'C40 H45 Cl N P Pd'
_chemical_formula_weight 712.59
_chemical_name_systematic
;
 ?
;
_space_group_IT_number 2
_symmetry_cell_setting triclinic
_symmetry_space_group_name_Hall '-P 1'
_symmetry_space_group_name_H-M 'P -1'
_atom_sites_solution_hydrogens difmap
_atom_sites_solution_primary direct
_atom_sites_solution_secondary difmap
_audit_creation_method SHELXL-97
_cell_angle_alpha 88.004(2)
_cell_angle_beta 89.567(2)
_cell_angle_gamma 87.631(2)
_cell_formula_units_Z 4
_cell_length_a 10.0924(18)
_cell_length_b 16.907(3)
_cell_length_c 20.136(4)
_cell_measurement_reflns_used 9627
_cell_measurement_temperature 120(2)
_cell_measurement_theta_max 27.42
_cell_measurement_theta_min 2.33
_cell_volume 3430.8(11)
_computing_cell_refinement 'Bruker APEX2'
_computing_data_collection 'Rigaku CrystalClear'
_computing_data_reduction 'Bruker APEX2'
_computing_molecular_graphics 'Bruker SHELXTL'
_computing_publication_material 'Bruker SHELXTL and local programs'
_computing_structure_refinement 'Bruker SHELXTL'
_computing_structure_solution 'Bruker SHELXTL'
_diffrn_ambient_temperature 120(2)
_diffrn_measured_fraction_theta_full 0.961
_diffrn_measured_fraction_theta_max 0.961
_diffrn_measurement_device_type 'Crystal Logic diffractometer and Rigaku Saturn 724+ CCD'
_diffrn_measurement_method 'thick-slice \w scans'
_diffrn_radiation_monochromator 'silicon double crystal'
_diffrn_radiation_source 'Diamond beamline I19'
_diffrn_radiation_type synchrotron
_diffrn_radiation_wavelength 0.6889
_diffrn_reflns_av_R_equivalents 0.0000
_diffrn_reflns_av_sigmaI/netI 0.0596
_diffrn_reflns_limit_h_max 11
_diffrn_reflns_limit_h_min -11
_diffrn_reflns_limit_k_max 20
_diffrn_reflns_limit_k_min -20
_diffrn_reflns_limit_l_max 23
_diffrn_reflns_limit_l_min 0
_diffrn_reflns_number 18138
_diffrn_reflns_theta_full 24.21
_diffrn_reflns_theta_max 24.21
_diffrn_reflns_theta_min 3.51
_exptl_absorpt_coefficient_mu 0.634
_exptl_absorpt_correction_T_max 0.987
_exptl_absorpt_correction_T_min 0.969
_exptl_absorpt_correction_type multi-scan
_exptl_absorpt_process_details SADABS
_exptl_crystal_colour colourless
_exptl_crystal_density_diffrn 1.380
_exptl_crystal_density_method 'not measured'
_exptl_crystal_description block
_exptl_crystal_F_000 1480
_exptl_crystal_size_max 0.05
_exptl_crystal_size_mid 0.02
_exptl_crystal_size_min 0.02
_refine_diff_density_max 1.511
_refine_diff_density_min -0.703
_refine_diff_density_rms 0.092
_refine_ls_extinction_method none
_refine_ls_goodness_of_fit_ref 1.030
_refine_ls_hydrogen_treatment mixed
_refine_ls_matrix_type full
_refine_ls_number_parameters 810
_refine_ls_number_reflns 18138
_refine_ls_number_restraints 6
_refine_ls_restrained_S_all 1.030
_refine_ls_R_factor_all 0.0748
_refine_ls_R_factor_gt 0.0522
_refine_ls_shift/su_max 0.003
_refine_ls_shift/su_mean 0.000
_refine_ls_structure_factor_coef Fsqd
_refine_ls_weighting_details 'calc w=1/[\s^2^(Fo^2^)+(0.0670P)^2^+4.3613P] where P=(Fo^2^+2Fc^2^)/3'
_refine_ls_weighting_scheme calc
_refine_ls_wR_factor_gt 0.1284
_refine_ls_wR_factor_ref 0.1384
_reflns_number_gt 14056
_reflns_number_total 18138
_reflns_threshold_expression I>2\s(I)
_cod_data_source_file om3011992_si_002.cif
_cod_data_source_block sd319_16a
_cod_database_code 4080402

loop_
_symmetry_equiv_pos_as_xyz
'x, y, z'
'-x, -y, -z'

loop_
_atom_site_label
_atom_site_type_symbol
_atom_site_fract_x
_atom_site_fract_y
_atom_site_fract_z
_atom_site_U_iso_or_equiv
_atom_site_adp_type
_atom_site_occupancy
_atom_site_symmetry_multiplicity
_atom_site_calc_flag
_atom_site_refinement_flags
Pd1 Pd 0.31013(4) 0.12751(2) 0.580594(16) 0.03191(10) Uani 1 1 d .
Cl1 Cl 0.50756(13) 0.04324(7) 0.60504(5) 0.0418(3) Uani 1 1 d .
N1 N 0.3449(5) 0.1035(2) 0.47855(19) 0.0377(10) Uani 1 1 d D
H1A H 0.270(2) 0.108(2) 0.4599(18) 0.018(12) Uiso 1 1 d D
H1B H 0.406(3) 0.069(3) 0.471(3) 0.059(19) Uiso 1 1 d D
P1 P 0.28867(12) 0.18121(7) 0.68225(5) 0.0305(3) Uani 1 1 d .
C1 C 0.1619(5) 0.1980(3) 0.5401(2) 0.0409(12) Uani 1 1 d .
C2 C 0.0294(6) 0.1948(4) 0.5576(3) 0.0535(15) Uani 1 1 d .
H2 H 0.0033 0.1586 0.5919 0.064 Uiso 1 1 calc R
C3 C -0.0658(6) 0.2434(4) 0.5257(3) 0.0631(17) Uani 1 1 d .
H3A H -0.1565 0.2402 0.5380 0.076 Uiso 1 1 calc R
C4 C -0.0290(7) 0.2961(4) 0.4766(3) 0.0704(19) Uani 1 1 d .
H4A H -0.0938 0.3314 0.4565 0.084 Uiso 1 1 calc R
C5 C 0.1030(6) 0.2984(4) 0.4560(3) 0.0621(16) Uani 1 1 d .
H5A H 0.1274 0.3342 0.4211 0.074 Uiso 1 1 calc R
C6 C 0.1994(5) 0.2481(3) 0.4864(2) 0.0419(12) Uani 1 1 d .
C7 C 0.3374(5) 0.2483(3) 0.4628(2) 0.0358(11) Uani 1 1 d .
C8 C 0.4042(6) 0.3174(3) 0.4443(2) 0.0462(13) Uani 1 1 d .
H8A H 0.3577 0.3674 0.4436 0.055 Uiso 1 1 calc R
C9 C 0.5378(6) 0.3125(3) 0.4269(2) 0.0477(13) Uani 1 1 d .
H9A H 0.5827 0.3597 0.4163 0.057 Uiso 1 1 calc R
C10 C 0.6062(6) 0.2405(3) 0.4250(2) 0.0478(13) Uani 1 1 d .
H10A H 0.6973 0.2377 0.4128 0.057 Uiso 1 1 calc R
C11 C 0.5406(5) 0.1720(3) 0.4409(2) 0.0410(12) Uani 1 1 d .
H11A H 0.5873 0.1222 0.4395 0.049 Uiso 1 1 calc R
C12 C 0.4102(5) 0.1752(3) 0.4585(2) 0.0345(11) Uani 1 1 d .
C13 C 0.1951(5) 0.1232(2) 0.7461(2) 0.0310(10) Uani 1 1 d .
H13A H 0.2256 0.1405 0.7903 0.037 Uiso 1 1 calc R
C14 C 0.0435(5) 0.1389(3) 0.7449(2) 0.0388(12) Uani 1 1 d .
H14A H 0.0175 0.1661 0.7023 0.047 Uiso 1 1 calc R
H14B H 0.0164 0.1738 0.7815 0.047 Uiso 1 1 calc R
C15 C -0.0275(6) 0.0594(3) 0.7528(3) 0.0486(13) Uani 1 1 d .
H15A H -0.1260 0.0679 0.7561 0.058 Uiso 1 1 calc R
C16 C 0.0132(6) 0.0145(3) 0.6909(3) 0.0479(13) Uani 1 1 d .
C17 C -0.0694(7) -0.0104(4) 0.6419(3) 0.077(2) Uani 1 1 d .
H17A H -0.1627 -0.0009 0.6449 0.093 Uiso 1 1 calc R
C18 C -0.0133(7) -0.0500(5) 0.5878(3) 0.089(3) Uani 1 1 d .
H18A H -0.0675 -0.0640 0.5520 0.107 Uiso 1 1 calc R
C19 C 0.1206(7) -0.0684(4) 0.5868(3) 0.082(2) Uani 1 1 d .
H19A H 0.1574 -0.0987 0.5518 0.098 Uiso 1 1 calc R
C20 C 0.2031(6) -0.0431(3) 0.6363(3) 0.0569(15) Uani 1 1 d .
H20A H 0.2961 -0.0542 0.6345 0.068 Uiso 1 1 calc R
C21 C 0.1473(5) -0.0018(3) 0.6877(2) 0.0449(13) Uani 1 1 d .
C22 C 0.2287(5) 0.0313(3) 0.7445(2) 0.0418(12) Uani 1 1 d .
H22A H 0.3258 0.0174 0.7416 0.050 Uiso 1 1 calc R
C23 C 0.1623(6) -0.0005(3) 0.8089(3) 0.0514(15) Uani 1 1 d .
C24 C 0.2296(7) -0.0382(3) 0.8610(3) 0.0674(17) Uani 1 1 d .
H24A H 0.3230 -0.0477 0.8590 0.081 Uiso 1 1 calc R
C25 C 0.1561(9) -0.0625(4) 0.9175(3) 0.083(2) Uani 1 1 d .
H25A H 0.1994 -0.0893 0.9540 0.100 Uiso 1 1 calc R
C26 C 0.0201(9) -0.0468(4) 0.9193(3) 0.077(2) Uani 1 1 d .
H26A H -0.0297 -0.0641 0.9569 0.092 Uiso 1 1 calc R
C27 C -0.0423(7) -0.0077(3) 0.8686(3) 0.0659(18) Uani 1 1 d .
H27A H -0.1349 0.0044 0.8718 0.079 Uiso 1 1 calc R
C28 C 0.0268(6) 0.0153(3) 0.8113(3) 0.0468(13) Uani 1 1 d .
C29 C 0.2033(5) 0.2800(2) 0.6837(2) 0.0340(11) Uani 1 1 d .
H29A H 0.1125 0.2721 0.6662 0.041 Uiso 1 1 calc R
C30 C 0.2633(5) 0.3414(3) 0.6357(2) 0.0409(12) Uani 1 1 d .
H30A H 0.3485 0.3582 0.6536 0.049 Uiso 1 1 calc R
H30B H 0.2813 0.3174 0.5922 0.049 Uiso 1 1 calc R
C31 C 0.1681(6) 0.4132(3) 0.6265(3) 0.0489(13) Uani 1 1 d .
H31A H 0.0852 0.3969 0.6060 0.059 Uiso 1 1 calc R
H31B H 0.2086 0.4529 0.5963 0.059 Uiso 1 1 calc R
C32 C 0.1361(6) 0.4503(3) 0.6939(3) 0.0537(14) Uani 1 1 d .
H32A H 0.2171 0.4732 0.7112 0.064 Uiso 1 1 calc R
H32B H 0.0684 0.4939 0.6873 0.064 Uiso 1 1 calc R
C33 C 0.0851(6) 0.3904(3) 0.7445(3) 0.0503(14) Uani 1 1 d .
H33A H -0.0031 0.3738 0.7306 0.060 Uiso 1 1 calc R
H33B H 0.0746 0.4155 0.7881 0.060 Uiso 1 1 calc R
C34 C 0.1801(5) 0.3170(3) 0.7519(2) 0.0439(12) Uani 1 1 d .
H34A H 0.1415 0.2776 0.7832 0.053 Uiso 1 1 calc R
H34B H 0.2657 0.3324 0.7702 0.053 Uiso 1 1 calc R
C35 C 0.4585(5) 0.1861(3) 0.7165(2) 0.0386(11) Uani 1 1 d .
H35A H 0.4958 0.1304 0.7170 0.046 Uiso 1 1 calc R
C36 C 0.5477(5) 0.2325(3) 0.6686(3) 0.0433(12) Uani 1 1 d .
H36A H 0.5191 0.2893 0.6675 0.052 Uiso 1 1 calc R
H36B H 0.5392 0.2128 0.6231 0.052 Uiso 1 1 calc R
C37 C 0.6955(5) 0.2231(4) 0.6910(3) 0.0549(14) Uani 1 1 d .
H37A H 0.7272 0.1672 0.6871 0.066 Uiso 1 1 calc R
H37B H 0.7510 0.2564 0.6616 0.066 Uiso 1 1 calc R
C38 C 0.7089(6) 0.2473(4) 0.7618(3) 0.0633(17) Uani 1 1 d .
H38A H 0.6859 0.3046 0.7644 0.076 Uiso 1 1 calc R
H38B H 0.8024 0.2385 0.7757 0.076 Uiso 1 1 calc R
C39 C 0.6208(6) 0.2018(5) 0.8089(3) 0.071(2) Uani 1 1 d .
H39A H 0.6303 0.2209 0.8545 0.085 Uiso 1 1 calc R
H39B H 0.6480 0.1448 0.8093 0.085 Uiso 1 1 calc R
C40 C 0.4735(6) 0.2130(5) 0.7867(3) 0.072(2) Uani 1 1 d .
H40A H 0.4164 0.1818 0.8171 0.086 Uiso 1 1 calc R
H40B H 0.4446 0.2695 0.7891 0.086 Uiso 1 1 calc R
Pd2 Pd 0.19209(4) 0.37874(2) 0.090552(16) 0.03732(11) Uani 1 1 d .
Cl2 Cl -0.01796(14) 0.45203(7) 0.10739(6) 0.0452(3) Uani 1 1 d .
P2 P 0.21299(12) 0.31827(7) 0.19264(5) 0.0316(3) Uani 1 1 d .
N2 N 0.1722(6) 0.4040(3) -0.01410(19) 0.0439(11) Uani 1 1 d D
H2A H 0.2554(19) 0.405(3) -0.018(3) 0.08(2) Uiso 1 1 d D
H2B H 0.115(4) 0.441(2) -0.021(3) 0.07(2) Uiso 1 1 d D
C41 C 0.3625(6) 0.3272(3) 0.0592(3) 0.0540(15) Uani 1 1 d .
C42 C 0.4874(7) 0.3455(4) 0.0833(3) 0.0695(19) Uani 1 1 d .
H42A H 0.4923 0.3840 0.1163 0.083 Uiso 1 1 calc R
C43 C 0.6039(8) 0.3091(5) 0.0603(4) 0.085(2) Uani 1 1 d .
H43A H 0.6875 0.3236 0.0764 0.102 Uiso 1 1 calc R
C44 C 0.5961(9) 0.2515(5) 0.0136(4) 0.087(2) Uani 1 1 d .
H44A H 0.6741 0.2223 0.0009 0.104 Uiso 1 1 calc R
C45 C 0.4756(9) 0.2359(4) -0.0150(3) 0.082(2) Uani 1 1 d .
H45A H 0.4726 0.1989 -0.0494 0.098 Uiso 1 1 calc R
C46 C 0.3561(7) 0.2752(3) 0.0071(3) 0.0575(16) Uani 1 1 d .
C47 C 0.2305(7) 0.2633(3) -0.0256(2) 0.0589(17) Uani 1 1 d .
C48 C 0.1921(9) 0.1907(4) -0.0471(3) 0.079(2) Uani 1 1 d .
H48A H 0.2531 0.1465 -0.0431 0.095 Uiso 1 1 calc R
C49 C 0.0714(10) 0.1799(4) -0.0736(3) 0.083(2) Uani 1 1 d .
H49A H 0.0492 0.1284 -0.0860 0.100 Uiso 1 1 calc R
C50 C -0.0216(9) 0.2436(5) -0.0830(3) 0.087(2) Uani 1 1 d .
H50A H -0.1057 0.2358 -0.1021 0.104 Uiso 1 1 calc R
C51 C 0.0129(7) 0.3193(4) -0.0634(3) 0.0662(18) Uani 1 1 d .
H51A H -0.0476 0.3635 -0.0688 0.079 Uiso 1 1 calc R
C52 C 0.1354(6) 0.3279(3) -0.0363(2) 0.0477(14) Uani 1 1 d .
C53 C 0.2881(4) 0.3763(3) 0.2586(2) 0.0327(10) Uani 1 1 d .
H53A H 0.2546 0.3539 0.3019 0.039 Uiso 1 1 calc R
C54 C 0.4407(5) 0.3699(3) 0.2623(2) 0.0407(12) Uani 1 1 d .
H54A H 0.4772 0.3479 0.2208 0.049 Uiso 1 1 calc R
H54B H 0.4680 0.3334 0.2997 0.049 Uiso 1 1 calc R
C55 C 0.4977(5) 0.4539(3) 0.2726(3) 0.0459(13) Uani 1 1 d .
H55A H 0.5959 0.4514 0.2792 0.055 Uiso 1 1 calc R
C56 C 0.4562(6) 0.5030(3) 0.2106(3) 0.0556(15) Uani 1 1 d .
C57 C 0.5412(7) 0.5408(3) 0.1654(3) 0.0671(17) Uani 1 1 d .
H57A H 0.6344 0.5390 0.1721 0.081 Uiso 1 1 calc R
C58 C 0.4849(8) 0.5812(4) 0.1102(4) 0.087(2) Uani 1 1 d .
H58A H 0.5414 0.6045 0.0777 0.104 Uiso 1 1 calc R
C59 C 0.3494(7) 0.5883(4) 0.1018(3) 0.0707(18) Uani 1 1 d .
H59A H 0.3133 0.6185 0.0651 0.085 Uiso 1 1 calc R
C60 C 0.2665(6) 0.5513(3) 0.1467(3) 0.0556(15) Uani 1 1 d .
H60A H 0.1732 0.5548 0.1404 0.067 Uiso 1 1 calc R
C61 C 0.3198(6) 0.5089(3) 0.2011(3) 0.0463(13) Uani 1 1 d .
C62 C 0.2427(5) 0.4671(3) 0.2561(2) 0.0412(12) Uani 1 1 d .
H62A H 0.1447 0.4750 0.2501 0.049 Uiso 1 1 calc R
C63 C 0.2882(5) 0.4983(3) 0.3211(2) 0.0414(12) Uani 1 1 d .
C64 C 0.2080(6) 0.5300(3) 0.3708(3) 0.0542(14) Uani 1 1 d .
H64A H 0.1145 0.5341 0.3654 0.065 Uiso 1 1 calc R
C65 C 0.2657(7) 0.5557(3) 0.4287(3) 0.0625(16) Uani 1 1 d .
H65A H 0.2114 0.5769 0.4630 0.075 Uiso 1 1 calc R
C66 C 0.4004(7) 0.5502(3) 0.4360(3) 0.0607(16) Uani 1 1 d .
H66A H 0.4389 0.5695 0.4748 0.073 Uiso 1 1 calc R
C67 C 0.4822(6) 0.5168(3) 0.3874(3) 0.0535(15) Uani 1 1 d .
H67A H 0.5754 0.5115 0.3936 0.064 Uiso 1 1 calc R
C68 C 0.4246(5) 0.4911(3) 0.3293(3) 0.0440(13) Uani 1 1 d .
C69 C 0.3147(5) 0.2244(3) 0.1954(2) 0.0347(10) Uani 1 1 d .
H69A H 0.4041 0.2384 0.1780 0.042 Uiso 1 1 calc R
C70 C 0.2647(5) 0.1633(3) 0.1482(2) 0.0386(11) Uani 1 1 d .
H70A H 0.1817 0.1414 0.1661 0.046 Uiso 1 1 calc R
H70B H 0.2454 0.1890 0.1042 0.046 Uiso 1 1 calc R
C71 C 0.3697(5) 0.0966(3) 0.1407(3) 0.0463(13) Uani 1 1 d .
H71A H 0.4519 0.1183 0.1217 0.056 Uiso 1 1 calc R
H71B H 0.3376 0.0573 0.1099 0.056 Uiso 1 1 calc R
C72 C 0.3995(6) 0.0559(3) 0.2086(3) 0.0504(13) Uani 1 1 d .
H72A H 0.3193 0.0298 0.2254 0.060 Uiso 1 1 calc R
H72B H 0.4708 0.0145 0.2035 0.060 Uiso 1 1 calc R
C73 C 0.4420(5) 0.1150(3) 0.2582(3) 0.0495(13) Uani 1 1 d .
H73A H 0.5283 0.1360 0.2442 0.059 Uiso 1 1 calc R
H73B H 0.4538 0.0879 0.3023 0.059 Uiso 1 1 calc R
C74 C 0.3394(5) 0.1836(3) 0.2638(2) 0.0405(12) Uani 1 1 d .
H74A H 0.3717 0.2225 0.2949 0.049 Uiso 1 1 calc R
H74B H 0.2553 0.1634 0.2818 0.049 Uiso 1 1 calc R
C75 C 0.0487(5) 0.2910(3) 0.2276(2) 0.0414(12) Uani 1 1 d .
H75A H 0.0698 0.2450 0.2588 0.050 Uiso 1 1 calc R
C76 C -0.0411(5) 0.2574(3) 0.1751(2) 0.0412(12) Uani 1 1 d .
H76A H -0.0589 0.2981 0.1394 0.049 Uiso 1 1 calc R
H76B H 0.0047 0.2111 0.1550 0.049 Uiso 1 1 calc R
C77 C -0.1702(7) 0.2329(7) 0.2056(4) 0.129(4) Uani 1 1 d .
H77A H -0.2333 0.2298 0.1685 0.155 Uiso 1 1 calc R
H77B H -0.1545 0.1780 0.2235 0.155 Uiso 1 1 calc R
C78 C -0.2330(7) 0.2715(6) 0.2520(4) 0.123(4) Uani 1 1 d .
H78A H -0.2944 0.2354 0.2751 0.148 Uiso 1 1 calc R
H78B H -0.2873 0.3154 0.2308 0.148 Uiso 1 1 calc R
C79 C -0.1433(7) 0.3062(6) 0.3041(3) 0.098(3) Uani 1 1 d .
H79A H -0.1086 0.2634 0.3347 0.118 Uiso 1 1 calc R
H79C H -0.1953 0.3451 0.3305 0.118 Uiso 1 1 calc R
C80 C -0.0249(7) 0.3479(4) 0.2683(3) 0.0736(19) Uani 1 1 d .
H80C H -0.0593 0.3930 0.2399 0.088 Uiso 1 1 calc R
H80A H 0.0347 0.3686 0.3018 0.088 Uiso 1 1 calc R

loop_
_atom_site_aniso_label
_atom_site_aniso_U_11
_atom_site_aniso_U_22
_atom_site_aniso_U_33
_atom_site_aniso_U_23
_atom_site_aniso_U_13
_atom_site_aniso_U_12
Pd1 0.0313(2) 0.03188(19) 0.03316(17) -0.00665(14) 0.00508(14) -0.00431(15)
Cl1 0.0543(9) 0.0324(6) 0.0382(6) -0.0024(5) 0.0040(5) 0.0056(5)
N1 0.033(3) 0.041(2) 0.039(2) -0.0077(17) 0.000(2) 0.000(2)
P1 0.0274(8) 0.0315(6) 0.0330(6) -0.0050(5) 0.0030(5) -0.0048(5)
C1 0.030(3) 0.054(3) 0.040(2) -0.019(2) -0.004(2) 0.002(2)
C2 0.039(4) 0.079(4) 0.043(3) -0.024(3) -0.001(2) -0.002(3)
C3 0.033(4) 0.112(5) 0.045(3) -0.027(3) 0.000(3) 0.009(3)
C4 0.059(5) 0.108(6) 0.042(3) -0.015(3) -0.014(3) 0.027(4)
C5 0.055(5) 0.085(5) 0.044(3) -0.006(3) -0.002(3) 0.019(3)
C6 0.043(4) 0.049(3) 0.034(2) -0.008(2) -0.010(2) 0.008(2)
C7 0.040(3) 0.041(3) 0.026(2) -0.0034(18) -0.0014(19) 0.003(2)
C8 0.059(4) 0.037(3) 0.041(3) 0.001(2) -0.002(2) 0.009(2)
C9 0.058(4) 0.040(3) 0.044(3) 0.003(2) 0.006(3) -0.006(3)
C10 0.046(4) 0.056(3) 0.042(3) -0.001(2) 0.010(2) -0.005(3)
C11 0.043(4) 0.042(3) 0.038(2) -0.004(2) 0.006(2) -0.004(2)
C12 0.043(4) 0.033(2) 0.027(2) -0.0035(18) -0.003(2) -0.003(2)
C13 0.029(3) 0.031(2) 0.033(2) -0.0024(17) 0.0005(18) 0.000(2)
C14 0.031(3) 0.041(3) 0.045(3) -0.003(2) 0.007(2) -0.006(2)
C15 0.038(4) 0.050(3) 0.059(3) -0.009(2) 0.014(2) -0.011(3)
C16 0.048(4) 0.047(3) 0.051(3) -0.018(2) 0.009(2) -0.012(3)
C17 0.052(4) 0.108(5) 0.077(4) -0.043(4) 0.013(3) -0.035(4)
C18 0.059(5) 0.131(7) 0.085(5) -0.071(5) 0.009(4) -0.037(4)
C19 0.064(5) 0.100(5) 0.086(5) -0.061(4) 0.024(4) -0.027(4)
C20 0.050(4) 0.051(3) 0.072(4) -0.023(3) 0.016(3) -0.013(3)
C21 0.041(4) 0.044(3) 0.051(3) -0.020(2) 0.017(2) -0.016(2)
C22 0.043(4) 0.035(3) 0.046(3) -0.002(2) 0.008(2) 0.003(2)
C23 0.076(5) 0.028(3) 0.050(3) 0.005(2) 0.004(3) -0.008(3)
C24 0.076(5) 0.059(4) 0.066(4) 0.008(3) 0.010(3) -0.004(3)
C25 0.119(7) 0.060(4) 0.071(4) 0.017(3) 0.006(4) -0.016(4)
C26 0.113(7) 0.061(4) 0.059(4) -0.004(3) 0.029(4) -0.031(4)
C27 0.091(5) 0.055(3) 0.054(3) -0.009(3) 0.016(3) -0.034(3)
C28 0.045(4) 0.045(3) 0.052(3) -0.017(2) 0.017(2) -0.018(3)
C29 0.032(3) 0.031(2) 0.040(2) -0.0090(19) -0.001(2) -0.002(2)
C30 0.037(3) 0.040(3) 0.046(3) 0.003(2) -0.005(2) -0.006(2)
C31 0.050(4) 0.037(3) 0.059(3) 0.002(2) -0.010(3) -0.007(2)
C32 0.043(4) 0.041(3) 0.078(4) -0.003(3) -0.017(3) -0.005(3)
C33 0.046(4) 0.044(3) 0.061(3) -0.017(2) -0.001(3) 0.004(3)
C34 0.050(4) 0.041(3) 0.041(2) -0.010(2) 0.000(2) 0.003(2)
C35 0.030(3) 0.045(3) 0.041(2) -0.006(2) 0.003(2) -0.005(2)
C36 0.033(3) 0.043(3) 0.055(3) -0.001(2) 0.001(2) -0.008(2)
C37 0.033(4) 0.067(4) 0.066(3) -0.006(3) 0.005(3) -0.009(3)
C38 0.030(4) 0.086(5) 0.075(4) -0.025(3) -0.003(3) -0.005(3)
C39 0.038(4) 0.139(6) 0.038(3) -0.021(3) -0.006(2) -0.008(4)
C40 0.028(4) 0.138(6) 0.052(3) -0.034(3) 0.002(3) -0.018(4)
Pd2 0.0383(3) 0.0400(2) 0.03282(18) 0.00739(15) -0.00214(15) 0.00147(17)
Cl2 0.0521(9) 0.0422(7) 0.0399(6) 0.0039(5) -0.0019(5) 0.0093(6)
P2 0.0273(8) 0.0362(6) 0.0312(5) 0.0044(5) -0.0025(5) -0.0049(5)
N2 0.049(4) 0.047(3) 0.034(2) 0.0038(18) -0.002(2) 0.011(2)
C41 0.054(4) 0.061(4) 0.045(3) 0.021(3) 0.009(3) 0.010(3)
C42 0.052(5) 0.099(5) 0.054(3) 0.034(3) 0.014(3) 0.009(4)
C43 0.061(5) 0.116(7) 0.073(5) 0.045(4) 0.013(4) 0.014(4)
C44 0.072(6) 0.099(6) 0.082(5) 0.040(4) 0.023(4) 0.043(5)
C45 0.115(7) 0.065(4) 0.060(4) 0.031(3) 0.045(4) 0.033(4)
C46 0.071(5) 0.049(3) 0.049(3) 0.020(3) 0.012(3) 0.018(3)
C47 0.095(5) 0.048(3) 0.031(3) 0.009(2) 0.018(3) 0.008(3)
C48 0.149(8) 0.053(4) 0.035(3) -0.004(3) 0.017(4) 0.002(4)
C49 0.162(8) 0.053(4) 0.036(3) -0.004(3) 0.004(4) -0.021(5)
C50 0.142(7) 0.084(5) 0.037(3) 0.000(3) -0.016(4) -0.039(5)
C51 0.104(6) 0.060(4) 0.035(3) 0.001(3) -0.009(3) -0.009(4)
C52 0.074(4) 0.045(3) 0.023(2) -0.001(2) 0.007(2) 0.004(3)
C53 0.025(3) 0.035(2) 0.037(2) 0.0052(18) -0.0063(19) -0.006(2)
C54 0.036(3) 0.041(3) 0.045(3) 0.003(2) -0.002(2) -0.009(2)
C55 0.029(3) 0.045(3) 0.065(3) 0.010(2) -0.009(2) -0.017(2)
C56 0.060(4) 0.047(3) 0.060(3) 0.011(3) 0.001(3) -0.019(3)
C57 0.055(4) 0.057(4) 0.089(5) 0.016(3) 0.009(3) -0.010(3)
C58 0.095(7) 0.083(5) 0.081(5) 0.037(4) 0.021(4) -0.024(4)
C59 0.072(5) 0.067(4) 0.071(4) 0.032(3) -0.005(3) -0.005(3)
C60 0.067(4) 0.047(3) 0.053(3) 0.011(2) -0.007(3) -0.014(3)
C61 0.044(4) 0.041(3) 0.055(3) 0.004(2) -0.009(2) -0.013(2)
C62 0.043(3) 0.036(3) 0.044(3) 0.006(2) -0.007(2) 0.002(2)
C63 0.044(4) 0.030(2) 0.050(3) 0.004(2) -0.013(2) -0.005(2)
C64 0.058(4) 0.048(3) 0.056(3) -0.007(2) -0.007(3) 0.004(3)
C65 0.073(5) 0.055(4) 0.060(3) -0.014(3) -0.014(3) 0.009(3)
C66 0.080(5) 0.044(3) 0.059(3) -0.012(3) -0.023(3) 0.000(3)
C67 0.056(4) 0.039(3) 0.067(3) 0.003(3) -0.023(3) -0.015(3)
C68 0.043(4) 0.031(2) 0.058(3) 0.005(2) -0.007(2) -0.007(2)
C69 0.026(3) 0.038(3) 0.040(2) 0.0042(19) 0.0005(19) -0.003(2)
C70 0.036(3) 0.045(3) 0.034(2) 0.004(2) 0.005(2) -0.003(2)
C71 0.036(3) 0.049(3) 0.055(3) -0.006(2) 0.011(2) 0.000(2)
C72 0.045(4) 0.037(3) 0.069(3) 0.006(2) -0.003(3) 0.001(2)
C73 0.047(4) 0.040(3) 0.060(3) 0.018(2) -0.012(2) -0.001(3)
C74 0.044(3) 0.039(3) 0.039(2) 0.005(2) -0.001(2) -0.006(2)
C75 0.030(3) 0.054(3) 0.041(2) -0.010(2) -0.001(2) -0.008(2)
C76 0.027(3) 0.048(3) 0.049(3) -0.007(2) -0.003(2) -0.002(2)
C77 0.047(5) 0.262(12) 0.088(5) -0.079(7) 0.015(4) -0.073(6)
C78 0.057(5) 0.230(11) 0.093(6) -0.084(6) 0.027(4) -0.070(6)
C79 0.056(5) 0.180(8) 0.065(4) -0.037(5) 0.029(3) -0.054(5)
C80 0.070(5) 0.078(5) 0.075(4) 0.000(3) -0.010(3) -0.021(4)

loop_
_atom_type_symbol
_atom_type_description
_atom_type_scat_dispersion_real
_atom_type_scat_dispersion_imag
_atom_type_scat_source
C C 0.0033 0.0016 'International Tables Vol C Tables 4.2.6.8 and 6.1.1.4'
H H 0.0000 0.0000 'International Tables Vol C Tables 4.2.6.8 and 6.1.1.4'
N N 0.0061 0.0033 'International Tables Vol C Tables 4.2.6.8 and 6.1.1.4'
P P 0.0833 0.0894 'International Tables Vol C Tables 4.2.6.8 and 6.1.1.4'
Cl Cl 0.1182 0.1501 'International Tables Vol C Tables 4.2.6.8 and 6.1.1.4'
Pd Pd -1.2666 0.9565 'International Tables Vol C Tables 4.2.6.8 and 6.1.1.4'

loop_
_geom_angle_atom_site_label_1
_geom_angle_atom_site_label_2
_geom_angle_atom_site_label_3
_geom_angle
Cl1 Pd1 N1 86.93(13)
Cl1 Pd1 P1 97.09(4)
Cl1 Pd1 C1 167.68(14)
N1 Pd1 P1 166.83(11)
N1 Pd1 C1 81.30(18)
P1 Pd1 C1 93.63(13)
Pd1 N1 H1A 106(3)
Pd1 N1 H1B 116(4)
Pd1 N1 C12 99.0(3)
H1A N1 H1B 126(3)
H1A N1 C12 104(3)
H1B N1 C12 101(4)
Pd1 P1 C13 116.24(14)
Pd1 P1 C29 115.72(15)
Pd1 P1 C35 106.95(15)
C13 P1 C29 102.6(2)
C13 P1 C35 104.9(2)
C29 P1 C35 109.9(2)
Pd1 C1 C2 124.8(4)
Pd1 C1 C6 115.5(4)
C2 C1 C6 119.4(5)
C1 C2 H2 119.5
C1 C2 C3 120.9(6)
H2 C2 C3 119.5
C2 C3 H3A 120.0
C2 C3 C4 120.0(6)
H3A C3 C4 120.0
C3 C4 H4A 119.8
C3 C4 C5 120.4(6)
H4A C4 C5 119.8
C4 C5 H5A 119.9
C4 C5 C6 120.2(6)
H5A C5 C6 119.9
C1 C6 C5 118.9(5)
C1 C6 C7 121.0(4)
C5 C6 C7 120.2(5)
C6 C7 C8 124.1(4)
C6 C7 C12 119.0(4)
C8 C7 C12 116.9(5)
C7 C8 H8A 119.9
C7 C8 C9 120.2(5)
H8A C8 C9 119.9
C8 C9 H9A 119.5
C8 C9 C10 121.0(5)
H9A C9 C10 119.5
C9 C10 H10A 120.4
C9 C10 C11 119.3(6)
H10A C10 C11 120.4
C10 C11 H11A 119.6
C10 C11 C12 120.9(5)
H11A C11 C12 119.6
N1 C12 C7 118.1(5)
N1 C12 C11 120.2(4)
C7 C12 C11 121.6(4)
P1 C13 H13A 106.3
P1 C13 C14 114.7(3)
P1 C13 C22 112.8(3)
H13A C13 C14 106.3
H13A C13 C22 106.3
C14 C13 C22 109.9(4)
C13 C14 H14A 109.7
C13 C14 H14B 109.7
C13 C14 C15 109.9(4)
H14A C14 H14B 108.2
H14A C14 C15 109.7
H14B C14 C15 109.7
C14 C15 H15A 111.8
C14 C15 C16 104.3(4)
C14 C15 C28 108.5(4)
H15A C15 C16 111.8
H15A C15 C28 111.8
C16 C15 C28 108.4(5)
C15 C16 C17 127.1(5)
C15 C16 C21 112.5(5)
C17 C16 C21 120.4(5)
C16 C17 H17A 120.5
C16 C17 C18 119.0(6)
H17A C17 C18 120.5
C17 C18 H18A 120.2
C17 C18 C19 119.6(6)
H18A C18 C19 120.2
C18 C19 H19A 119.5
C18 C19 C20 121.0(5)
H19A C19 C20 119.5
C19 C20 H20A 120.7
C19 C20 C21 118.6(6)
H20A C20 C21 120.7
C16 C21 C20 121.3(5)
C16 C21 C22 115.2(4)
C20 C21 C22 123.5(5)
C13 C22 C21 107.5(4)
C13 C22 H22A 113.7
C13 C22 C23 102.6(4)
C21 C22 H22A 113.7
C21 C22 C23 104.6(4)
H22A C22 C23 113.7
C22 C23 C24 124.5(6)
C22 C23 C28 113.6(5)
C24 C23 C28 121.8(5)
C23 C24 H24A 120.9
C23 C24 C25 118.2(7)
H24A C24 C25 120.9
C24 C25 H25A 120.3
C24 C25 C26 119.5(7)
H25A C25 C26 120.3
C25 C26 H26A 119.5
C25 C26 C27 121.0(6)
H26A C26 C27 119.5
C26 C27 H27A 119.5
C26 C27 C28 120.9(7)
H27A C27 C28 119.5
C15 C28 C23 114.6(4)
C15 C28 C27 126.9(6)
C23 C28 C27 118.4(6)
P1 C29 H29A 105.0
P1 C29 C30 113.7(3)
P1 C29 C34 117.6(3)
H29A C29 C30 105.0
H29A C29 C34 105.0
C30 C29 C34 109.2(4)
C29 C30 H30A 109.6
C29 C30 H30B 109.6
C29 C30 C31 110.1(4)
H30A C30 H30B 108.1
H30A C30 C31 109.6
H30B C30 C31 109.6
C30 C31 H31A 109.5
C30 C31 H31B 109.5
C30 C31 C32 110.6(4)
H31A C31 H31B 108.1
H31A C31 C32 109.5
H31B C31 C32 109.5
C31 C32 H32A 109.2
C31 C32 H32B 109.2
C31 C32 C33 112.2(4)
H32A C32 H32B 107.9
H32A C32 C33 109.2
H32B C32 C33 109.2
C32 C33 H33A 109.3
C32 C33 H33B 109.3
C32 C33 C34 111.7(5)
H33A C33 H33B 108.0
H33A C33 C34 109.3
H33B C33 C34 109.3
C29 C34 C33 109.9(4)
C29 C34 H34A 109.7
C29 C34 H34B 109.7
C33 C34 H34A 109.7
C33 C34 H34B 109.7
H34A C34 H34B 108.2
P1 C35 H35A 105.2
P1 C35 C36 110.8(3)
P1 C35 C40 118.5(4)
H35A C35 C36 105.2
H35A C35 C40 105.2
C36 C35 C40 110.7(4)
C35 C36 H36A 109.6
C35 C36 H36B 109.6
C35 C36 C37 110.4(4)
H36A C36 H36B 108.1
H36A C36 C37 109.6
H36B C36 C37 109.6
C36 C37 H37A 109.6
C36 C37 H37B 109.6
C36 C37 C38 110.4(5)
H37A C37 H37B 108.1
H37A C37 C38 109.6
H37B C37 C38 109.6
C37 C38 H38A 109.1
C37 C38 H38B 109.1
C37 C38 C39 112.3(5)
H38A C38 H38B 107.9
H38A C38 C39 109.1
H38B C38 C39 109.1
C38 C39 H39A 109.7
C38 C39 H39B 109.7
C38 C39 C40 110.0(5)
H39A C39 H39B 108.2
H39A C39 C40 109.7
H39B C39 C40 109.7
C35 C40 C39 110.1(5)
C35 C40 H40A 109.6
C35 C40 H40B 109.6
C39 C40 H40A 109.6
C39 C40 H40B 109.6
H40A C40 H40B 108.1
Cl2 Pd2 P2 99.07(4)
Cl2 Pd2 N2 88.47(15)
Cl2 Pd2 C41 169.19(14)
P2 Pd2 N2 164.78(12)
P2 Pd2 C41 91.74(14)
N2 Pd2 C41 80.9(2)
Pd2 P2 C53 116.71(14)
Pd2 P2 C69 115.25(15)
Pd2 P2 C75 111.48(17)
C53 P2 C69 103.0(2)
C53 P2 C75 104.4(2)
C69 P2 C75 104.7(2)
Pd2 N2 H2A 90(4)
Pd2 N2 H2B 111(4)
Pd2 N2 C52 100.5(3)
H2A N2 H2B 129(4)
H2A N2 C52 107(4)
H2B N2 C52 115(4)
Pd2 C41 C42 123.4(5)
Pd2 C41 C46 117.6(5)
C42 C41 C46 118.8(6)
C41 C42 H42A 118.9
C41 C42 C43 122.1(7)
H42A C42 C43 118.9
C42 C43 H43A 120.6
C42 C43 C44 118.8(8)
H43A C43 C44 120.6
C43 C44 H44A 119.6
C43 C44 C45 120.8(7)
H44A C44 C45 119.6
C44 C45 H45A 119.9
C44 C45 C46 120.2(7)
H45A C45 C46 119.9
C41 C46 C45 118.8(7)
C41 C46 C47 120.5(5)
C45 C46 C47 120.6(6)
C46 C47 C48 123.9(6)
C46 C47 C52 120.8(5)
C48 C47 C52 115.2(7)
C47 C48 H48A 118.5
C47 C48 C49 123.0(7)
H48A C48 C49 118.5
C48 C49 H49A 119.4
C48 C49 C50 121.2(7)
H49A C49 C50 119.4
C49 C50 H50A 120.8
C49 C50 C51 118.4(7)
H50A C50 C51 120.8
C50 C51 H51A 120.6
C50 C51 C52 118.8(6)
H51A C51 C52 120.6
N2 C52 C47 116.5(5)
N2 C52 C51 120.1(5)
C47 C52 C51 123.4(6)
P2 C53 H53A 106.2
P2 C53 C54 115.4(3)
P2 C53 C62 113.7(3)
H53A C53 C54 106.2
H53A C53 C62 106.2
C54 C53 C62 108.4(4)
C53 C54 H54A 109.6
C53 C54 H54B 109.6
C53 C54 C55 110.3(4)
H54A C54 H54B 108.1
H54A C54 C55 109.6
H54B C54 C55 109.6
C54 C55 H55A 112.5
C54 C55 C56 104.8(4)
C54 C55 C68 108.4(4)
H55A C55 C56 112.5
H55A C55 C68 112.5
C56 C55 C68 105.8(5)
C55 C56 C57 126.3(6)
C55 C56 C61 113.7(4)
C57 C56 C61 120.0(5)
C56 C57 H57A 121.0
C56 C57 C58 118.1(6)
H57A C57 C58 121.0
C57 C58 H58A 119.2
C57 C58 C59 121.6(6)
H58A C58 C59 119.2
C58 C59 H59A 120.1
C58 C59 C60 119.9(6)
H59A C59 C60 120.1
C59 C60 H60A 120.1
C59 C60 C61 119.8(6)
H60A C60 C61 120.1
C56 C61 C60 120.6(5)
C56 C61 C62 112.9(4)
C60 C61 C62 126.4(5)
C53 C62 C61 108.6(4)
C53 C62 H62A 112.0
C53 C62 C63 104.9(4)
C61 C62 H62A 112.0
C61 C62 C63 107.1(4)
H62A C62 C63 112.0
C62 C63 C64 126.6(5)
C62 C63 C68 113.1(5)
C64 C63 C68 120.3(5)
C63 C64 H64A 120.2
C63 C64 C65 119.6(6)
H64A C64 C65 120.2
C64 C65 H65A 120.0
C64 C65 C66 120.0(6)
H65A C65 C66 120.0
C65 C66 H66A 119.4
C65 C66 C67 121.3(5)
H66A C66 C67 119.4
C66 C67 H67A 120.6
C66 C67 C68 118.8(6)
H67A C67 C68 120.6
C55 C68 C63 114.3(4)
C55 C68 C67 125.7(5)
C63 C68 C67 120.1(5)
P2 C69 H69A 105.6
P2 C69 C70 112.8(3)
P2 C69 C74 117.5(3)
H69A C69 C70 105.6
H69A C69 C74 105.6
C70 C69 C74 108.7(4)
C69 C70 H70A 109.7
C69 C70 H70B 109.7
C69 C70 C71 109.7(4)
H70A C70 H70B 108.2
H70A C70 C71 109.7
H70B C70 C71 109.7
C70 C71 H71A 109.6
C70 C71 H71B 109.6
C70 C71 C72 110.1(4)
H71A C71 H71B 108.2
H71A C71 C72 109.6
H71B C71 C72 109.6
C71 C72 H72A 109.4
C71 C72 H72B 109.4
C71 C72 C73 111.2(4)
H72A C72 H72B 108.0
H72A C72 C73 109.4
H72B C72 C73 109.4
C72 C73 H73A 109.4
C72 C73 H73B 109.4
C72 C73 C74 111.3(4)
H73A C73 H73B 108.0
H73A C73 C74 109.4
H73B C73 C74 109.4
C69 C74 C73 110.4(4)
C69 C74 H74A 109.6
C69 C74 H74B 109.6
C73 C74 H74A 109.6
C73 C74 H74B 109.6
H74A C74 H74B 108.1
P2 C75 H75A 104.3
P2 C75 C76 112.4(3)
P2 C75 C80 118.7(4)
H75A C75 C76 104.3
H75A C75 C80 104.3
C76 C75 C80 111.1(5)
C75 C76 H76A 109.5
C75 C76 H76B 109.5
C75 C76 C77 110.9(4)
H76A C76 H76B 108.0
H76A C76 C77 109.5
H76B C76 C77 109.5
C76 C77 H77A 106.4
C76 C77 H77B 106.4
C76 C77 C78 123.9(7)
H77A C77 H77B 106.4
H77A C77 C78 106.4
H77B C77 C78 106.4
C77 C78 H78A 108.6
C77 C78 H78B 108.6
C77 C78 C79 114.8(7)
H78A C78 H78B 107.5
H78A C78 C79 108.6
H78B C78 C79 108.6
C78 C79 H79A 109.7
C78 C79 H79C 109.7
C78 C79 C80 109.6(6)
H79A C79 H79C 108.2
H79A C79 C80 109.7
H79C C79 C80 109.7
C75 C80 C79 109.5(5)
C75 C80 H80C 109.8
C75 C80 H80A 109.8
C79 C80 H80C 109.8
C79 C80 H80A 109.8
H80C C80 H80A 108.2

loop_
_geom_bond_atom_site_label_1
_geom_bond_atom_site_label_2
_geom_bond_distance
Pd1 Cl1 2.4442(13)
Pd1 N1 2.132(4)
Pd1 P1 2.2732(12)
Pd1 C1 2.031(5)
N1 H1A 0.843(17)
N1 H1B 0.852(18)
N1 C12 1.448(6)
P1 C13 1.865(4)
P1 C29 1.848(5)
P1 C35 1.858(5)
C1 C2 1.384(7)
C1 C6 1.409(7)
C2 H2 0.950
C2 C3 1.385(8)
C3 H3A 0.950
C3 C4 1.367(9)
C4 H4A 0.950
C4 C5 1.394(9)
C5 H5A 0.950
C5 C6 1.396(7)
C6 C7 1.468(7)
C7 C8 1.410(7)
C7 C12 1.416(7)
C8 H8A 0.950
C8 C9 1.391(8)
C9 H9A 0.950
C9 C10 1.377(7)
C10 H10A 0.950
C10 C11 1.383(7)
C11 H11A 0.950
C11 C12 1.360(7)
C13 H13A 1.000
C13 C14 1.543(7)
C13 C22 1.579(6)
C14 H14A 0.990
C14 H14B 0.990
C14 C15 1.553(6)
C15 H15A 1.000
C15 C16 1.526(7)
C15 C28 1.469(8)
C16 C17 1.386(8)
C16 C21 1.371(7)
C17 H17A 0.950
C17 C18 1.401(8)
C18 H18A 0.950
C18 C19 1.374(10)
C19 H19A 0.950
C19 C20 1.393(8)
C20 H20A 0.950
C20 C21 1.374(7)
C21 C22 1.546(7)
C22 H22A 1.000
C22 C23 1.545(7)
C23 C24 1.379(8)
C23 C28 1.384(8)
C24 H24A 0.950
C24 C25 1.411(9)
C25 H25A 0.950
C25 C26 1.388(10)
C26 H26A 0.950
C26 C27 1.343(10)
C27 H27A 0.950
C27 C28 1.396(7)
C29 H29A 1.000
C29 C30 1.534(6)
C29 C34 1.541(6)
C30 H30A 0.990
C30 H30B 0.990
C30 C31 1.523(7)
C31 H31A 0.990
C31 H31B 0.990
C31 C32 1.541(8)
C32 H32A 0.990
C32 H32B 0.990
C32 C33 1.514(7)
C33 H33A 0.990
C33 H33B 0.990
C33 C34 1.541(7)
C34 H34A 0.990
C34 H34B 0.990
C35 H35A 1.000
C35 C36 1.533(6)
C35 C40 1.512(7)
C36 H36A 0.990
C36 H36B 0.990
C36 C37 1.561(7)
C37 H37A 0.990
C37 H37B 0.990
C37 C38 1.505(8)
C38 H38A 0.990
C38 H38B 0.990
C38 C39 1.510(8)
C39 H39A 0.990
C39 H39B 0.990
C39 C40 1.558(8)
C40 H40A 0.990
C40 H40B 0.990
Pd2 Cl2 2.4384(14)
Pd2 P2 2.2710(12)
Pd2 N2 2.145(4)
Pd2 C41 2.003(6)
P2 C53 1.862(4)
P2 C69 1.854(5)
P2 C75 1.865(5)
N2 H2A 0.842(18)
N2 H2B 0.838(18)
N2 C52 1.442(6)
C41 C42 1.404(9)
C41 C46 1.396(8)
C42 H42A 0.950
C42 C43 1.388(9)
C43 H43A 0.950
C43 C44 1.382(11)
C44 H44A 0.950
C44 C45 1.389(11)
C45 H45A 0.950
C45 C46 1.428(9)
C46 C47 1.458(9)
C47 C48 1.387(8)
C47 C52 1.435(8)
C48 H48A 0.950
C48 C49 1.355(11)
C49 H49A 0.950
C49 C50 1.409(11)
C50 H50A 0.950
C50 C51 1.411(8)
C51 H51A 0.950
C51 C52 1.370(8)
C53 H53A 1.000
C53 C54 1.542(7)
C53 C62 1.584(6)
C54 H54A 0.990
C54 H54B 0.990
C54 C55 1.576(6)
C55 H55A 1.000
C55 C56 1.527(7)
C55 C68 1.498(8)
C56 C57 1.402(8)
C56 C61 1.391(8)
C57 H57A 0.950
C57 C58 1.395(9)
C58 H58A 0.950
C58 C59 1.379(10)
C59 H59A 0.950
C59 C60 1.379(8)
C60 H60A 0.950
C60 C61 1.387(7)
C61 C62 1.519(7)
C62 H62A 1.000
C62 C63 1.511(7)
C63 C64 1.389(8)
C63 C68 1.387(7)
C64 H64A 0.950
C64 C65 1.399(8)
C65 H65A 0.950
C65 C66 1.367(8)
C66 H66A 0.950
C66 C67 1.394(8)
C67 H67A 0.950
C67 C68 1.400(7)
C69 H69A 1.000
C69 C70 1.530(6)
C69 C74 1.536(6)
C70 H70A 0.990
C70 H70B 0.990
C70 C71 1.526(7)
C71 H71A 0.990
C71 H71B 0.990
C71 C72 1.534(7)
C72 H72A 0.990
C72 H72B 0.990
C72 C73 1.514(7)
C73 H73A 0.990
C73 H73B 0.990
C73 C74 1.529(7)
C74 H74A 0.990
C74 H74B 0.990
C75 H75A 1.000
C75 C76 1.536(6)
C75 C80 1.462(8)
C76 H76A 0.990
C76 H76B 0.990
C76 C77 1.503(8)
C77 H77A 0.990
C77 H77B 0.990
C77 C78 1.304(10)
C78 H78A 0.990
C78 H78B 0.990
C78 C79 1.537(9)
C79 H79A 0.990
C79 H79C 0.990
C79 C80 1.570(9)
C80 H80C 0.990
C80 H80A 0.990
